data_7719323
loop_
_publ_author_name
'El Rayes, Mary'
'Cutler, Daniel J.'
'Watanabe, Lara K.'
'Stephaniuk, Nadia T.'
'Hayward, John J.'
'D'Agostino, Mike'
'Macdonald, Charles L. B.'
'Pilkington, Melanie'
'Rawson, Jeremy M.'

_publ_section_title
;
 Oxidative addition chemistry of
 bis(4,5-dimethoxybenzo)-1,2,5,6-tetrathiocin with cyclopentadienyl metal
 carbonyl complexes and the mechanochemical transformation of CpCo(dmobdt)
 to [CpCo(dmobdt)]<sub>2</sub>.
;
_journal_issue 43
_journal_name_full 'Dalton transactions (Cambridge, England : 2003)'
_journal_page_first 16163
_journal_page_last 16169
_journal_paper_doi 10.1039/d5dt01691f
_journal_volume 54
_journal_year 2025
_chemical_formula_moiety '2(C13 H13 Mo O2 S2), 2(C H Cl3)'
_chemical_formula_sum 'C28 H28 Cl6 Mo2 O4 S4'
_chemical_formula_weight 961.32
_space_group_crystal_system triclinic
_space_group_IT_number 2
_space_group_name_Hall '-P 1'
_space_group_name_H-M_alt 'P -1'
_atom_sites_solution_hydrogens geom
_audit_creation_date 2025-07-07
_audit_creation_method
;
Olex2 1.5
(compiled 2025.05.31 svn.r86d253d1 for OlexSys, GUI svn.r7254)
;
_audit_update_record
;
2025-07-07 deposited with the CCDC.	2025-08-19 downloaded from the CCDC.
;
_cell_angle_alpha 69.1010(10)
_cell_angle_beta 78.2720(10)
_cell_angle_gamma 77.0780(10)
_cell_formula_units_Z 2
_cell_length_a 9.5225(4)
_cell_length_b 13.8503(5)
_cell_length_c 14.7916(6)
_cell_measurement_reflns_used 9235
_cell_measurement_temperature 150.00
_cell_measurement_theta_max 28.30
_cell_measurement_theta_min 2.83
_cell_volume 1759.94(12)
_computing_molecular_graphics 'Olex2 1.5 (Dolomanov et al., 2009)'
_computing_publication_material 'Olex2 1.5 (Dolomanov et al., 2009)'
_computing_structure_refinement 'SHELXL 2019/3 (Sheldrick, 2015)'
_computing_structure_solution 'SHELXT 2018/2 (Sheldrick, 2018)'
_diffrn_ambient_temperature 150.00
_diffrn_measured_fraction_theta_full 0.968
_diffrn_measured_fraction_theta_max 0.975
_diffrn_measurement_device_type 'Bruker APEX-II CCD'
_diffrn_measurement_method '\f and \w scans'
_diffrn_radiation_type MoK\a
_diffrn_radiation_wavelength 0.71073
_diffrn_reflns_av_R_equivalents 0.0345
_diffrn_reflns_av_unetI/netI 0.0172
_diffrn_reflns_Laue_measured_fraction_full 0.968
_diffrn_reflns_Laue_measured_fraction_max 0.975
_diffrn_reflns_limit_h_max 12
_diffrn_reflns_limit_h_min -12
_diffrn_reflns_limit_k_max 18
_diffrn_reflns_limit_k_min -18
_diffrn_reflns_limit_l_max 19
_diffrn_reflns_limit_l_min -19
_diffrn_reflns_number 81432
_diffrn_reflns_point_group_measured_fraction_full 0.968
_diffrn_reflns_point_group_measured_fraction_max 0.975
_diffrn_reflns_theta_full 25.242
_diffrn_reflns_theta_max 28.331
_diffrn_reflns_theta_min 2.495
_diffrn_source_current 1.4
_diffrn_source_power 0.07
_diffrn_source_voltage 50.0
_diffrn_standards_number 0
_exptl_absorpt_coefficient_mu 1.439
_exptl_absorpt_correction_T_max 0.7457
_exptl_absorpt_correction_T_min 0.6722
_exptl_absorpt_correction_type multi-scan
_exptl_absorpt_process_details
;
SADABS-2016/2 (Bruker,2016/2) was used for absorption correction.
wR2(int) was 0.0698 before and 0.0542 after correction.
The Ratio of minimum to maximum transmission is 0.9014.
The \l/2 correction factor is Not present.
;
_exptl_crystal_colour 'clear yellow'
_exptl_crystal_colour_lustre clear
_exptl_crystal_colour_primary yellow
_exptl_crystal_density_diffrn 1.814
_exptl_crystal_description block
_exptl_crystal_F_000 956
_exptl_crystal_size_max 0.2
_exptl_crystal_size_mid 0.15
_exptl_crystal_size_min 0.1
_refine_diff_density_max 1.313
_refine_diff_density_min -1.327
_refine_diff_density_rms 0.074
_refine_ls_extinction_method none
_refine_ls_goodness_of_fit_ref 1.053
_refine_ls_hydrogen_treatment constr
_refine_ls_matrix_type full
_refine_ls_number_parameters 401
_refine_ls_number_reflns 8565
_refine_ls_number_restraints 0
_refine_ls_restrained_S_all 1.053
_refine_ls_R_factor_all 0.0306
_refine_ls_R_factor_gt 0.0269
_refine_ls_shift/su_max 0.003
_refine_ls_shift/su_mean 0.000
_refine_ls_structure_factor_coef Fsqd
_refine_ls_weighting_details 'w=1/[\s^2^(Fo^2^)+(0.0118P)^2^+2.9696P] where P=(Fo^2^+2Fc^2^)/3'
_refine_ls_weighting_scheme calc
_refine_ls_wR_factor_gt 0.0569
_refine_ls_wR_factor_ref 0.0600
_reflns_Friedel_coverage 0.000
_reflns_number_gt 7886
_reflns_number_total 8565
_reflns_threshold_expression 'I > 2\s(I)'
_cod_data_source_file d5dt01691f2.cif
_cod_data_source_block mo_me_120_chloroform_0m
_cod_depositor_comments 'Adding full bibliography for 7719321--7719327.cif.'
_cod_original_sg_symbol_H-M P-1
_cod_database_code 7719323
_shelx_shelxl_version_number 2019/3
_shelx_space_group_comment
;
The symmetry employed for this shelxl refinement is uniquely defined
by the following loop, which should always be used as a source of
symmetry information in preference to the above space-group names.
They are only intended as comments.
;
_shelx_estimated_absorpt_t_max 0.869
_shelx_estimated_absorpt_t_min 0.762
_olex2_refinement_description
;
1.a Ternary CH refined with riding coordinates:
 C27(H27), C28(H28)
1.b Aromatic/amide H refined with riding coordinates:
 C3(H3), C16(H16), C6(H6), C11(H11), C25(H25), C19(H19), C13(H13), C10(H10),
 C12(H12), C26(H26), C9(H9), C22(H22), C23(H23), C24(H24)
1.c Idealised Me refined as rotating group:
 C8(H8A,H8B,H8C), C21(H21A,H21B,H21C), C20(H20A,H20B,H20C), C7(H7A,H7B,H7C)
;
_olex2_submission_special_instructions 'No special instructions were received'

loop_
_space_group_symop_operation_xyz
'x, y, z'
'-x, -y, -z'

loop_
_atom_site_label
_atom_site_type_symbol
_atom_site_fract_x
_atom_site_fract_y
_atom_site_fract_z
_atom_site_U_iso_or_equiv
_atom_site_adp_type
_atom_site_occupancy
_atom_site_site_symmetry_order
_atom_site_calc_flag
_atom_site_refinement_flags_posn
_atom_site_refinement_flags_adp
_atom_site_refinement_flags_occupancy
_atom_site_disorder_assembly
_atom_site_disorder_group
Mo1 Mo 0.48758(2) 0.51425(2) 0.08359(2) 0.01494(4) Uani 1 1 d . . . . .
Mo2 Mo 0.39625(2) 1.06083(2) 0.45175(2) 0.02170(5) Uani 1 1 d . . . . .
S2 S 0.51291(5) 0.33875(3) 0.07160(3) 0.01690(9) Uani 1 1 d . . . . .
S1 S 0.72655(5) 0.48808(3) -0.01522(3) 0.01695(9) Uani 1 1 d . . . . .
S4 S 0.34459(6) 0.93174(4) 0.61304(4) 0.02369(10) Uani 1 1 d . . . . .
S3 S 0.50819(6) 0.89090(4) 0.43086(4) 0.02388(10) Uani 1 1 d . . . . .
Cl3 Cl 1.26436(9) -0.12030(5) 0.06842(5) 0.04573(16) Uani 1 1 d . . . . .
Cl6 Cl 0.03127(9) 0.34532(6) 0.79909(6) 0.05256(18) Uani 1 1 d . . . . .
Cl2 Cl 1.23320(10) -0.15231(6) 0.27493(5) 0.0565(2) Uani 1 1 d . . . . .
Cl1 Cl 1.46723(8) -0.05240(7) 0.14479(7) 0.0590(2) Uani 1 1 d . . . . .
Cl4 Cl 0.29178(9) 0.28132(7) 0.68666(10) 0.0828(4) Uani 1 1 d . . . . .
Cl5 Cl 0.02888(16) 0.35954(12) 0.60060(8) 0.0993(5) Uani 1 1 d . . . . .
O4 O 0.09272(17) 0.60794(12) 0.67878(11) 0.0257(3) Uani 1 1 d . . . . .
O3 O 0.24984(19) 0.56465(12) 0.52932(11) 0.0300(3) Uani 1 1 d . . . . .
O2 O 0.95592(17) 0.03592(11) 0.15572(13) 0.0307(3) Uani 1 1 d . . . . .
O1 O 1.13931(16) 0.16306(12) 0.07650(13) 0.0311(4) Uani 1 1 d . . . . .
C17 C 0.1876(2) 0.67571(15) 0.62521(14) 0.0209(4) Uani 1 1 d . . . . .
C3 C 0.7472(2) 0.17664(15) 0.12016(14) 0.0192(4) Uani 1 1 d . . . . .
H3 H 0.678539 0.130285 0.149786 0.023 Uiso 1 1 calc R U . . .
C2 C 0.7007(2) 0.28381(14) 0.07784(13) 0.0167(3) Uani 1 1 d . . . . .
C16 C 0.2065(2) 0.76074(15) 0.64808(14) 0.0215(4) Uani 1 1 d . . . . .
H16 H 0.151157 0.776111 0.703867 0.026 Uiso 1 1 calc R U . . .
C4 C 0.8955(2) 0.13863(15) 0.11836(15) 0.0207(4) Uani 1 1 d . . . . .
C8 C 0.8623(2) -0.04102(16) 0.18494(18) 0.0301(5) Uani 1 1 d . . . . .
H8A H 0.814324 -0.033642 0.129625 0.045 Uiso 1 1 calc R U . . .
H8B H 0.788700 -0.030699 0.239008 0.045 Uiso 1 1 calc R U . . .
H8C H 0.920002 -0.111285 0.206152 0.045 Uiso 1 1 calc R U . . .
C5 C 0.9963(2) 0.20846(15) 0.07493(15) 0.0212(4) Uani 1 1 d . . . . .
C6 C 0.9482(2) 0.31556(15) 0.03483(14) 0.0197(4) Uani 1 1 d . . . . .
H6 H 1.015931 0.362818 0.006811 0.024 Uiso 1 1 calc R U . . .
C1 C 0.7994(2) 0.35239(14) 0.03641(13) 0.0171(3) Uani 1 1 d . . . . .
C21 C 0.0110(2) 0.62631(19) 0.76518(16) 0.0299(5) Uani 1 1 d . . . . .
H21A H -0.047383 0.696592 0.747765 0.045 Uiso 1 1 calc R U . . .
H21B H 0.077722 0.620915 0.809863 0.045 Uiso 1 1 calc R U . . .
H21C H -0.053361 0.574005 0.797142 0.045 Uiso 1 1 calc R U . . .
C18 C 0.2718(2) 0.65256(15) 0.54326(14) 0.0221(4) Uani 1 1 d . . . . .
C15 C 0.3080(2) 0.82302(15) 0.58793(14) 0.0218(4) Uani 1 1 d . . . . .
C11 C 0.3634(2) 0.48961(17) 0.23520(14) 0.0244(4) Uani 1 1 d . . . . .
H11 H 0.283170 0.453055 0.254478 0.029 Uiso 1 1 calc R U . . .
C25 C 0.2446(3) 1.22439(19) 0.4058(2) 0.0438(6) Uani 1 1 d . . . . .
H25 H 0.249924 1.280449 0.427093 0.053 Uiso 1 1 calc R U . . .
C19 C 0.3708(2) 0.71654(16) 0.48321(14) 0.0227(4) Uani 1 1 d . . . . .
H19 H 0.426914 0.701744 0.427352 0.027 Uiso 1 1 calc R U . . .
C13 C 0.5938(2) 0.52602(19) 0.21131(16) 0.0285(4) Uani 1 1 d . . . . .
H13 H 0.695316 0.518058 0.211933 0.034 Uiso 1 1 calc R U . . .
C10 C 0.3584(2) 0.59977(16) 0.18548(14) 0.0233(4) Uani 1 1 d . . . . .
H10 H 0.274552 0.649501 0.165785 0.028 Uiso 1 1 calc R U . . .
C14 C 0.3868(2) 0.80237(15) 0.50582(14) 0.0224(4) Uani 1 1 d . . . . .
C27 C 0.1299(3) 0.36998(19) 0.68129(18) 0.0327(5) Uani 1 1 d . . . . .
H27 H 0.152982 0.442637 0.657899 0.039 Uiso 1 1 calc R U . . .
C12 C 0.5098(3) 0.44476(17) 0.25055(15) 0.0282(4) Uani 1 1 d . . . . .
H12 H 0.544830 0.372833 0.281694 0.034 Uiso 1 1 calc R U . . .
C26 C 0.3193(3) 1.2069(2) 0.32090(19) 0.0420(6) Uani 1 1 d . . . . .
H26 H 0.384468 1.248906 0.274109 0.050 Uiso 1 1 calc R U . . .
C20 C 0.3227(3) 0.5437(2) 0.44212(18) 0.0408(6) Uani 1 1 d . . . . .
H20A H 0.294876 0.603401 0.385106 0.061 Uiso 1 1 calc R U . . .
H20B H 0.295182 0.480677 0.439750 0.061 Uiso 1 1 calc R U . . .
H20C H 0.428137 0.532715 0.441701 0.061 Uiso 1 1 calc R U . . .
C28 C 1.2851(3) -0.06934(18) 0.15720(17) 0.0330(5) Uani 1 1 d . . . . .
H28 H 1.221199 0.000542 0.147121 0.040 Uiso 1 1 calc R U . . .
C9 C 0.5020(2) 0.62093(17) 0.17106(15) 0.0260(4) Uani 1 1 d . . . . .
H9 H 0.531208 0.687626 0.139661 0.031 Uiso 1 1 calc R U . . .
C7 C 1.2449(3) 0.2298(2) 0.0305(3) 0.0492(8) Uani 1 1 d . . . . .
H7A H 1.232671 0.264808 -0.038491 0.074 Uiso 1 1 calc R U . . .
H7B H 1.342498 0.188113 0.035577 0.074 Uiso 1 1 calc R U . . .
H7C H 1.232331 0.282512 0.062723 0.074 Uiso 1 1 calc R U . . .
C22 C 0.2827(4) 1.1173(2) 0.3157(2) 0.0502(8) Uani 1 1 d . . . . .
H22 H 0.318504 1.087901 0.264721 0.060 Uiso 1 1 calc R U . . .
C23 C 0.1835(3) 1.0776(2) 0.3989(3) 0.0531(8) Uani 1 1 d . . . . .
H23 H 0.140575 1.017013 0.414406 0.064 Uiso 1 1 calc R U . . .
C24 C 0.1601(3) 1.1456(2) 0.4550(2) 0.0526(8) Uani 1 1 d . . . . .
H24 H 0.098085 1.138772 0.515210 0.063 Uiso 1 1 calc R U . . .

loop_
_atom_site_aniso_label
_atom_site_aniso_U_11
_atom_site_aniso_U_22
_atom_site_aniso_U_33
_atom_site_aniso_U_23
_atom_site_aniso_U_13
_atom_site_aniso_U_12
Mo1 0.01542(7) 0.01357(7) 0.01456(7) -0.00386(5) -0.00222(5) -0.00087(5)
Mo2 0.02919(9) 0.01488(8) 0.01829(8) -0.00453(6) 0.00122(6) -0.00370(6)
S2 0.0157(2) 0.01431(19) 0.0188(2) -0.00317(16) -0.00201(16) -0.00253(15)
S1 0.01570(19) 0.01311(19) 0.0198(2) -0.00307(16) -0.00223(16) -0.00185(15)
S4 0.0335(3) 0.0174(2) 0.0190(2) -0.00721(17) 0.00427(19) -0.00689(19)
S3 0.0338(3) 0.0177(2) 0.0183(2) -0.00662(17) 0.00474(19) -0.00672(19)
Cl3 0.0720(5) 0.0346(3) 0.0361(3) -0.0149(3) -0.0212(3) -0.0018(3)
Cl6 0.0526(4) 0.0497(4) 0.0475(4) -0.0195(3) 0.0233(3) -0.0140(3)
Cl2 0.0863(6) 0.0427(4) 0.0302(3) -0.0022(3) -0.0161(3) 0.0010(4)
Cl1 0.0404(4) 0.0703(5) 0.0771(5) -0.0391(4) -0.0179(4) 0.0035(3)
Cl4 0.0389(4) 0.0438(4) 0.1368(9) -0.0241(5) 0.0366(5) -0.0019(3)
Cl5 0.1314(10) 0.1285(10) 0.0582(6) -0.0075(6) -0.0305(6) -0.0837(9)
O4 0.0290(8) 0.0281(7) 0.0221(7) -0.0094(6) 0.0022(6) -0.0119(6)
O3 0.0455(9) 0.0282(8) 0.0214(7) -0.0123(6) 0.0033(6) -0.0161(7)
O2 0.0242(7) 0.0136(7) 0.0474(10) -0.0014(6) -0.0081(7) -0.0005(6)
O1 0.0166(7) 0.0180(7) 0.0533(10) -0.0057(7) -0.0078(7) 0.0009(5)
C17 0.0226(9) 0.0207(9) 0.0179(9) -0.0038(7) -0.0040(7) -0.0038(7)
C3 0.0214(9) 0.0157(8) 0.0196(9) -0.0043(7) -0.0025(7) -0.0042(7)
C2 0.0164(8) 0.0163(8) 0.0165(8) -0.0048(7) -0.0031(6) -0.0012(6)
C16 0.0248(9) 0.0200(9) 0.0177(9) -0.0060(7) -0.0013(7) -0.0012(7)
C4 0.0218(9) 0.0140(8) 0.0243(9) -0.0044(7) -0.0053(7) -0.0003(7)
C8 0.0304(11) 0.0139(9) 0.0405(12) -0.0038(8) -0.0021(9) -0.0038(8)
C5 0.0177(9) 0.0171(9) 0.0281(10) -0.0074(7) -0.0052(7) 0.0005(7)
C6 0.0194(9) 0.0174(9) 0.0217(9) -0.0053(7) -0.0032(7) -0.0032(7)
C1 0.0185(8) 0.0146(8) 0.0172(8) -0.0049(6) -0.0032(7) -0.0007(6)
C21 0.0277(11) 0.0357(12) 0.0277(11) -0.0140(9) 0.0063(8) -0.0109(9)
C18 0.0296(10) 0.0195(9) 0.0187(9) -0.0064(7) -0.0061(8) -0.0043(8)
C15 0.0290(10) 0.0167(9) 0.0185(9) -0.0056(7) -0.0010(7) -0.0034(7)
C11 0.0293(10) 0.0264(10) 0.0161(9) -0.0067(7) 0.0006(7) -0.0052(8)
C25 0.0630(18) 0.0224(11) 0.0441(14) -0.0114(10) -0.0215(13) 0.0103(11)
C19 0.0292(10) 0.0202(9) 0.0169(9) -0.0060(7) -0.0001(7) -0.0031(8)
C13 0.0264(10) 0.0393(12) 0.0246(10) -0.0161(9) -0.0086(8) -0.0011(9)
C10 0.0268(10) 0.0221(9) 0.0201(9) -0.0098(8) -0.0017(7) 0.0014(8)
C14 0.0289(10) 0.0172(9) 0.0184(9) -0.0043(7) 0.0001(7) -0.0038(7)
C27 0.0321(11) 0.0304(11) 0.0353(12) -0.0135(10) 0.0062(9) -0.0096(9)
C12 0.0388(12) 0.0251(10) 0.0194(9) -0.0062(8) -0.0118(8) 0.0028(9)
C26 0.0436(14) 0.0303(12) 0.0348(13) 0.0064(10) -0.0052(11) -0.0005(10)
C20 0.0652(18) 0.0369(13) 0.0282(12) -0.0201(10) 0.0086(11) -0.0216(12)
C28 0.0426(13) 0.0241(10) 0.0315(11) -0.0098(9) -0.0152(10) 0.0065(9)
C9 0.0332(11) 0.0261(10) 0.0225(9) -0.0120(8) -0.0032(8) -0.0064(8)
C7 0.0155(10) 0.0269(12) 0.094(2) -0.0057(13) -0.0085(12) -0.0036(9)
C22 0.075(2) 0.0381(14) 0.0365(14) -0.0156(12) -0.0271(14) 0.0167(14)
C23 0.0459(16) 0.0311(13) 0.078(2) 0.0009(14) -0.0304(16) -0.0085(12)
C24 0.0400(15) 0.0468(16) 0.0412(15) 0.0034(12) 0.0059(12) 0.0120(12)

loop_
_atom_type_symbol
_atom_type_description
_atom_type_scat_dispersion_real
_atom_type_scat_dispersion_imag
_atom_type_scat_source
C C 0.0033 0.0016 'International Tables Vol C Tables 4.2.6.8 and 6.1.1.4'
H H 0.0000 0.0000 'International Tables Vol C Tables 4.2.6.8 and 6.1.1.4'
Cl Cl 0.1484 0.1585 'International Tables Vol C Tables 4.2.6.8 and 6.1.1.4'
Mo Mo -1.6832 0.6857 'International Tables Vol C Tables 4.2.6.8 and 6.1.1.4'
O O 0.0106 0.0060 'International Tables Vol C Tables 4.2.6.8 and 6.1.1.4'
S S 0.1246 0.1234 'International Tables Vol C Tables 4.2.6.8 and 6.1.1.4'

loop_
_geom_angle_atom_site_label_1
_geom_angle_atom_site_label_2
_geom_angle_atom_site_label_3
_geom_angle
_geom_angle_site_symmetry_1
_geom_angle_site_symmetry_3
_geom_angle_publ_flag
S2 Mo1 Mo1 58.353(12) . 2_665 ?
S2 Mo1 Mo1 57.939(12) 2_665 2_665 ?
S2 Mo1 S2 116.292(13) . 2_665 ?
S2 Mo1 S1 72.934(15) . 2_665 ?
S2 Mo1 S1 72.636(15) 2_665 . ?
S2 Mo1 S1 75.002(15) . . ?
S1 Mo1 Mo1 58.130(12) . 2_665 ?
S1 Mo1 Mo1 58.363(12) 2_665 2_665 ?
S1 Mo1 S2 74.915(15) 2_665 2_665 ?
S1 Mo1 S1 116.494(13) 2_665 . ?
C11 Mo1 Mo1 146.97(6) . 2_665 ?
C11 Mo1 S2 100.39(6) . . ?
C11 Mo1 S2 134.70(6) . 2_665 ?
C11 Mo1 S1 92.78(6) . 2_665 ?
C11 Mo1 S1 146.39(6) . . ?
C11 Mo1 C13 59.03(8) . . ?
C11 Mo1 C12 35.93(8) . . ?
C11 Mo1 C9 60.19(8) . . ?
C13 Mo1 Mo1 150.77(6) . 2_665 ?
C13 Mo1 S2 118.26(6) . 2_665 ?
C13 Mo1 S2 116.59(6) . . ?
C13 Mo1 S1 92.67(6) . . ?
C13 Mo1 S1 150.81(6) . 2_665 ?
C10 Mo1 Mo1 146.71(5) . 2_665 ?
C10 Mo1 S2 136.06(6) . . ?
C10 Mo1 S2 99.41(5) . 2_665 ?
C10 Mo1 S1 94.16(6) . 2_665 ?
C10 Mo1 S1 143.73(6) . . ?
C10 Mo1 C11 37.07(7) . . ?
C10 Mo1 C13 59.24(8) . . ?
C10 Mo1 C12 60.24(7) . . ?
C10 Mo1 C9 36.14(8) . . ?
C12 Mo1 Mo1 149.27(5) . 2_665 ?
C12 Mo1 S2 91.81(6) . . ?
C12 Mo1 S2 150.91(6) . 2_665 ?
C12 Mo1 S1 123.74(6) . 2_665 ?
C12 Mo1 S1 110.46(6) . . ?
C12 Mo1 C13 34.71(8) . . ?
C9 Mo1 Mo1 149.04(5) . 2_665 ?
C9 Mo1 S2 92.37(6) . 2_665 ?
C9 Mo1 S2 149.96(6) . . ?
C9 Mo1 S1 126.71(6) . 2_665 ?
C9 Mo1 S1 107.77(6) . . ?
C9 Mo1 C13 34.79(8) . . ?
C9 Mo1 C12 58.78(8) . . ?
S4 Mo2 Mo2 58.570(15) . 2_676 ?
S4 Mo2 Mo2 57.829(14) 2_676 2_676 ?
S4 Mo2 S4 116.399(14) . 2_676 ?
S4 Mo2 S3 72.682(17) . 2_676 ?
S4 Mo2 S3 75.358(17) . . ?
S3 Mo2 Mo2 58.138(15) . 2_676 ?
S3 Mo2 Mo2 58.147(14) 2_676 2_676 ?
S3 Mo2 S4 72.339(18) . 2_676 ?
S3 Mo2 S4 75.007(18) 2_676 2_676 ?
S3 Mo2 S3 116.285(14) 2_676 . ?
C25 Mo2 Mo2 149.09(7) . 2_676 ?
C25 Mo2 S4 120.30(8) . . ?
C25 Mo2 S4 113.59(8) . 2_676 ?
C25 Mo2 S3 91.27(7) . 2_676 ?
C25 Mo2 S3 152.07(7) . . ?
C26 Mo2 Mo2 149.67(7) . 2_676 ?
C26 Mo2 S4 92.35(7) . 2_676 ?
C26 Mo2 S4 150.70(7) . . ?
C26 Mo2 S3 112.45(8) . 2_676 ?
C26 Mo2 S3 121.96(7) . . ?
C26 Mo2 C25 34.34(10) . . ?
C22 Mo2 Mo2 149.24(7) . 2_676 ?
C22 Mo2 S4 131.33(9) . . ?
C22 Mo2 S4 104.30(9) . 2_676 ?
C22 Mo2 S3 147.08(8) . 2_676 ?
C22 Mo2 S3 93.88(7) . . ?
C22 Mo2 C25 58.24(10) . . ?
C22 Mo2 C26 35.00(11) . . ?
C22 Mo2 C24 59.50(12) . . ?
C23 Mo2 Mo2 148.10(7) . 2_676 ?
C23 Mo2 S4 97.37(8) . . ?
C23 Mo2 S4 139.81(10) . 2_676 ?
C23 Mo2 S3 139.45(10) . 2_676 ?
C23 Mo2 S3 97.84(9) . . ?
C23 Mo2 C25 59.28(11) . . ?
C23 Mo2 C26 59.21(10) . . ?
C23 Mo2 C22 36.18(12) . . ?
C23 Mo2 C24 36.37(13) . . ?
C24 Mo2 Mo2 148.21(8) . 2_676 ?
C24 Mo2 S4 92.40(7) . . ?
C24 Mo2 S4 148.29(8) . 2_676 ?
C24 Mo2 S3 103.59(10) . 2_676 ?
C24 Mo2 S3 131.48(10) . . ?
C24 Mo2 C25 35.06(11) . . ?
C24 Mo2 C26 58.32(10) . . ?
Mo1 S2 Mo1 63.708(13) . 2_665 ?
C2 S2 Mo1 105.33(6) . . ?
C2 S2 Mo1 104.44(6) . 2_665 ?
Mo1 S1 Mo1 63.505(13) 2_665 . ?
C1 S1 Mo1 103.96(6) . 2_665 ?
C1 S1 Mo1 105.20(6) . . ?
Mo2 S4 Mo2 63.602(14) . 2_676 ?
C15 S4 Mo2 104.59(7) . . ?
C15 S4 Mo2 104.60(7) . 2_676 ?
Mo2 S3 Mo2 63.715(14) 2_676 . ?
C14 S3 Mo2 104.02(7) . 2_676 ?
C14 S3 Mo2 105.07(7) . . ?
C17 O4 C21 116.43(16) . . ?
C18 O3 C20 117.54(17) . . ?
C4 O2 C8 117.70(16) . . ?
C5 O1 C7 117.23(17) . . ?
O4 C17 C16 124.77(18) . . ?
O4 C17 C18 115.12(17) . . ?
C16 C17 C18 120.08(18) . . ?
C2 C3 H3 120.5 . . ?
C4 C3 H3 120.5 . . ?
C4 C3 C2 119.07(17) . . ?
C3 C2 S2 122.16(14) . . ?
C1 C2 S2 116.79(14) . . ?
C1 C2 C3 121.04(17) . . ?
C17 C16 H16 120.5 . . ?
C17 C16 C15 119.04(18) . . ?
C15 C16 H16 120.5 . . ?
O2 C4 C3 125.22(18) . . ?
O2 C4 C5 114.89(17) . . ?
C3 C4 C5 119.89(17) . . ?
O2 C8 H8A 109.5 . . ?
O2 C8 H8B 109.5 . . ?
O2 C8 H8C 109.5 . . ?
H8A C8 H8B 109.5 . . ?
H8A C8 H8C 109.5 . . ?
H8B C8 H8C 109.5 . . ?
O1 C5 C4 115.23(17) . . ?
O1 C5 C6 124.38(18) . . ?
C6 C5 C4 120.39(18) . . ?
C5 C6 H6 120.5 . . ?
C1 C6 C5 119.07(18) . . ?
C1 C6 H6 120.5 . . ?
C2 C1 S1 116.91(14) . . ?
C2 C1 C6 120.52(17) . . ?
C6 C1 S1 122.57(14) . . ?
O4 C21 H21A 109.5 . . ?
O4 C21 H21B 109.5 . . ?
O4 C21 H21C 109.5 . . ?
H21A C21 H21B 109.5 . . ?
H21A C21 H21C 109.5 . . ?
H21B C21 H21C 109.5 . . ?
O3 C18 C17 115.73(18) . . ?
O3 C18 C19 124.21(18) . . ?
C19 C18 C17 120.06(18) . . ?
C16 C15 S4 122.52(15) . . ?
C14 C15 S4 116.66(15) . . ?
C14 C15 C16 120.81(18) . . ?
Mo1 C11 H11 119.3 . . ?
C10 C11 Mo1 71.09(11) . . ?
C10 C11 H11 126.1 . . ?
C12 C11 Mo1 75.33(12) . . ?
C12 C11 H11 126.1 . . ?
C12 C11 C10 107.79(19) . . ?
Mo2 C25 H25 123.0 . . ?
C26 C25 Mo2 72.65(14) . . ?
C26 C25 H25 125.8 . . ?
C26 C25 C24 108.5(3) . . ?
C24 C25 Mo2 70.25(15) . . ?
C24 C25 H25 125.8 . . ?
C18 C19 H19 120.4 . . ?
C14 C19 C18 119.30(18) . . ?
C14 C19 H19 120.4 . . ?
Mo1 C13 H13 124.6 . . ?
C12 C13 Mo1 71.06(12) . . ?
C12 C13 H13 125.7 . . ?
C9 C13 Mo1 70.26(12) . . ?
C9 C13 H13 125.7 . . ?
C9 C13 C12 108.7(2) . . ?
Mo1 C10 H10 118.9 . . ?
C11 C10 Mo1 71.84(11) . . ?
C11 C10 H10 126.3 . . ?
C9 C10 Mo1 74.84(12) . . ?
C9 C10 C11 107.37(18) . . ?
C9 C10 H10 126.3 . . ?
C15 C14 S3 117.02(15) . . ?
C15 C14 C19 120.66(19) . . ?
C19 C14 S3 122.32(15) . . ?
Cl6 C27 H27 108.9 . . ?
Cl4 C27 Cl6 108.95(15) . . ?
Cl4 C27 Cl5 110.45(15) . . ?
Cl4 C27 H27 108.9 . . ?
Cl5 C27 Cl6 110.68(14) . . ?
Cl5 C27 H27 108.9 . . ?
Mo1 C12 H12 122.6 . . ?
C11 C12 Mo1 68.75(11) . . ?
C11 C12 H12 126.1 . . ?
C13 C12 Mo1 74.23(12) . . ?
C13 C12 C11 107.88(19) . . ?
C13 C12 H12 126.1 . . ?
Mo2 C26 H26 122.8 . . ?
C25 C26 Mo2 73.00(14) . . ?
C25 C26 H26 125.8 . . ?
C25 C26 C22 108.5(3) . . ?
C22 C26 Mo2 70.12(14) . . ?
C22 C26 H26 125.8 . . ?
O3 C20 H20A 109.5 . . ?
O3 C20 H20B 109.5 . . ?
O3 C20 H20C 109.5 . . ?
H20A C20 H20B 109.5 . . ?
H20A C20 H20C 109.5 . . ?
H20B C20 H20C 109.5 . . ?
Cl3 C28 Cl1 110.18(14) . . ?
Cl3 C28 H28 108.6 . . ?
Cl2 C28 Cl3 110.65(14) . . ?
Cl2 C28 Cl1 110.12(13) . . ?
Cl2 C28 H28 108.6 . . ?
Cl1 C28 H28 108.6 . . ?
Mo1 C9 H9 121.8 . . ?
C13 C9 Mo1 74.96(12) . . ?
C13 C9 C10 108.28(19) . . ?
C13 C9 H9 125.9 . . ?
C10 C9 Mo1 69.01(11) . . ?
C10 C9 H9 125.9 . . ?
O1 C7 H7A 109.5 . . ?
O1 C7 H7B 109.5 . . ?
O1 C7 H7C 109.5 . . ?
H7A C7 H7B 109.5 . . ?
H7A C7 H7C 109.5 . . ?
H7B C7 H7C 109.5 . . ?
Mo2 C22 H22 120.4 . . ?
C26 C22 Mo2 74.87(16) . . ?
C26 C22 H22 125.8 . . ?
C26 C22 C23 108.4(3) . . ?
C23 C22 Mo2 70.70(16) . . ?
C23 C22 H22 125.8 . . ?
Mo2 C23 H23 119.0 . . ?
C22 C23 Mo2 73.12(17) . . ?
C22 C23 H23 126.6 . . ?
C22 C23 C24 106.8(3) . . ?
C24 C23 Mo2 73.33(17) . . ?
C24 C23 H23 126.6 . . ?
Mo2 C24 H24 120.7 . . ?
C25 C24 Mo2 74.69(16) . . ?
C25 C24 C23 107.8(3) . . ?
C25 C24 H24 126.1 . . ?
C23 C24 Mo2 70.30(16) . . ?
C23 C24 H24 126.1 . . ?

loop_
_geom_bond_atom_site_label_1
_geom_bond_atom_site_label_2
_geom_bond_distance
_geom_bond_site_symmetry_2
_geom_bond_publ_flag
Mo1 Mo1 2.5968(3) 2_665 ?
Mo1 S2 2.4547(5) . ?
Mo1 S2 2.4659(5) 2_665 ?
Mo1 S1 2.4642(5) 2_665 ?
Mo1 S1 2.4704(5) . ?
Mo1 C11 2.258(2) . ?
Mo1 C13 2.385(2) . ?
Mo1 C10 2.2485(19) . ?
Mo1 C12 2.344(2) . ?
Mo1 C9 2.324(2) . ?
Mo2 Mo2 2.5929(4) 2_676 ?
Mo2 S4 2.4700(6) 2_676 ?
Mo2 S4 2.4502(5) . ?
Mo2 S3 2.4561(6) 2_676 ?
Mo2 S3 2.4564(5) . ?
Mo2 C25 2.349(2) . ?
Mo2 C26 2.344(2) . ?
Mo2 C22 2.284(3) . ?
Mo2 C23 2.252(3) . ?
Mo2 C24 2.292(3) . ?
S2 C2 1.7873(19) . ?
S1 C1 1.7901(19) . ?
S4 C15 1.793(2) . ?
S3 C14 1.792(2) . ?
Cl3 C28 1.758(2) . ?
Cl6 C27 1.758(2) . ?
Cl2 C28 1.753(3) . ?
Cl1 C28 1.766(3) . ?
Cl4 C27 1.739(3) . ?
Cl5 C27 1.739(3) . ?
O4 C17 1.372(2) . ?
O4 C21 1.429(2) . ?
O3 C18 1.371(2) . ?
O3 C20 1.429(3) . ?
O2 C4 1.365(2) . ?
O2 C8 1.434(3) . ?
O1 C5 1.367(2) . ?
O1 C7 1.420(3) . ?
C17 C16 1.392(3) . ?
C17 C18 1.408(3) . ?
C3 H3 0.9500 . ?
C3 C2 1.395(3) . ?
C3 C4 1.391(3) . ?
C2 C1 1.382(3) . ?
C16 H16 0.9500 . ?
C16 C15 1.394(3) . ?
C4 C5 1.411(3) . ?
C8 H8A 0.9800 . ?
C8 H8B 0.9800 . ?
C8 H8C 0.9800 . ?
C5 C6 1.393(3) . ?
C6 H6 0.9500 . ?
C6 C1 1.393(3) . ?
C21 H21A 0.9800 . ?
C21 H21B 0.9800 . ?
C21 H21C 0.9800 . ?
C18 C19 1.391(3) . ?
C15 C14 1.379(3) . ?
C11 H11 0.9500 . ?
C11 C10 1.433(3) . ?
C11 C12 1.422(3) . ?
C25 H25 0.9500 . ?
C25 C26 1.386(4) . ?
C25 C24 1.399(4) . ?
C19 H19 0.9500 . ?
C19 C14 1.391(3) . ?
C13 H13 0.9500 . ?
C13 C12 1.411(3) . ?
C13 C9 1.409(3) . ?
C10 H10 0.9500 . ?
C10 C9 1.420(3) . ?
C27 H27 1.0000 . ?
C12 H12 0.9500 . ?
C26 H26 0.9500 . ?
C26 C22 1.393(4) . ?
C20 H20A 0.9800 . ?
C20 H20B 0.9800 . ?
C20 H20C 0.9800 . ?
C28 H28 1.0000 . ?
C9 H9 0.9500 . ?
C7 H7A 0.9800 . ?
C7 H7B 0.9800 . ?
C7 H7C 0.9800 . ?
C22 H22 0.9500 . ?
C22 C23 1.409(5) . ?
C23 H23 0.9500 . ?
C23 C24 1.419(5) . ?
C24 H24 0.9500 . ?

loop_
_geom_torsion_atom_site_label_1
_geom_torsion_atom_site_label_2
_geom_torsion_atom_site_label_3
_geom_torsion_atom_site_label_4
_geom_torsion
_geom_torsion_site_symmetry_1
_geom_torsion_site_symmetry_2
_geom_torsion_site_symmetry_3
_geom_torsion_site_symmetry_4
_geom_torsion_publ_flag
Mo1 S2 C2 C3 147.82(15) . . . . ?
Mo1 S2 C2 C3 -145.99(15) 2_665 . . . ?
Mo1 S2 C2 C1 32.49(15) 2_665 . . . ?
Mo1 S2 C2 C1 -33.70(15) . . . . ?
Mo1 S1 C1 C2 -35.03(15) 2_665 . . . ?
Mo1 S1 C1 C2 30.84(16) . . . . ?
Mo1 S1 C1 C6 -149.88(15) . . . . ?
Mo1 S1 C1 C6 144.25(15) 2_665 . . . ?
Mo1 C11 C10 C9 -66.99(14) . . . . ?
Mo1 C11 C12 C13 64.41(15) . . . . ?
Mo1 C13 C12 C11 -60.86(14) . . . . ?
Mo1 C13 C9 C10 61.36(14) . . . . ?
Mo1 C10 C9 C13 -65.20(15) . . . . ?
Mo2 S4 C15 C16 148.44(16) 2_676 . . . ?
Mo2 S4 C15 C16 -145.57(16) . . . . ?
Mo2 S4 C15 C14 35.15(18) . . . . ?
Mo2 S4 C15 C14 -30.84(18) 2_676 . . . ?
Mo2 S3 C14 C15 36.19(18) 2_676 . . . ?
Mo2 S3 C14 C15 -29.89(18) . . . . ?
Mo2 S3 C14 C19 149.83(16) . . . . ?
Mo2 S3 C14 C19 -144.09(17) 2_676 . . . ?
Mo2 C25 C26 C22 61.50(19) . . . . ?
Mo2 C25 C24 C23 -62.93(19) . . . . ?
Mo2 C26 C22 C23 63.22(19) . . . . ?
Mo2 C22 C23 C24 66.1(2) . . . . ?
Mo2 C23 C24 C25 65.8(2) . . . . ?
S2 C2 C1 S1 1.7(2) . . . . ?
S2 C2 C1 C6 -177.60(15) . . . . ?
S4 C15 C14 S3 -3.4(2) . . . . ?
S4 C15 C14 C19 176.85(16) . . . . ?
O4 C17 C16 C15 179.32(19) . . . . ?
O4 C17 C18 O3 -1.3(3) . . . . ?
O4 C17 C18 C19 179.50(18) . . . . ?
O3 C18 C19 C14 -178.29(19) . . . . ?
O2 C4 C5 O1 0.1(3) . . . . ?
O2 C4 C5 C6 -179.47(19) . . . . ?
O1 C5 C6 C1 179.11(19) . . . . ?
C17 C16 C15 S4 -178.03(15) . . . . ?
C17 C16 C15 C14 1.2(3) . . . . ?
C17 C18 C19 C14 0.8(3) . . . . ?
C3 C2 C1 S1 -179.80(15) . . . . ?
C3 C2 C1 C6 0.9(3) . . . . ?
C3 C4 C5 O1 -179.62(18) . . . . ?
C3 C4 C5 C6 0.8(3) . . . . ?
C2 C3 C4 O2 -179.11(19) . . . . ?
C2 C3 C4 C5 0.6(3) . . . . ?
C16 C17 C18 O3 177.17(18) . . . . ?
C16 C17 C18 C19 -2.0(3) . . . . ?
C16 C15 C14 S3 177.28(16) . . . . ?
C16 C15 C14 C19 -2.4(3) . . . . ?
C4 C3 C2 S2 176.97(15) . . . . ?
C4 C3 C2 C1 -1.4(3) . . . . ?
C4 C5 C6 C1 -1.3(3) . . . . ?
C8 O2 C4 C3 10.7(3) . . . . ?
C8 O2 C4 C5 -169.06(19) . . . . ?
C5 C6 C1 S1 -178.76(15) . . . . ?
C5 C6 C1 C2 0.5(3) . . . . ?
C21 O4 C17 C16 -1.4(3) . . . . ?
C21 O4 C17 C18 176.97(18) . . . . ?
C18 C17 C16 C15 1.0(3) . . . . ?
C18 C19 C14 S3 -178.32(16) . . . . ?
C18 C19 C14 C15 1.4(3) . . . . ?
C11 C10 C9 Mo1 64.98(13) . . . . ?
C11 C10 C9 C13 -0.2(2) . . . . ?
C25 C26 C22 Mo2 -63.3(2) . . . . ?
C25 C26 C22 C23 -0.1(3) . . . . ?
C10 C11 C12 Mo1 -64.16(13) . . . . ?
C10 C11 C12 C13 0.3(2) . . . . ?
C12 C11 C10 Mo1 66.97(14) . . . . ?
C12 C11 C10 C9 0.0(2) . . . . ?
C12 C13 C9 Mo1 -60.97(15) . . . . ?
C12 C13 C9 C10 0.4(2) . . . . ?
C26 C25 C24 Mo2 63.0(2) . . . . ?
C26 C25 C24 C23 0.1(3) . . . . ?
C26 C22 C23 Mo2 -65.9(2) . . . . ?
C26 C22 C23 C24 0.2(3) . . . . ?
C20 O3 C18 C17 174.2(2) . . . . ?
C20 O3 C18 C19 -6.6(3) . . . . ?
C9 C13 C12 Mo1 60.47(15) . . . . ?
C9 C13 C12 C11 -0.4(2) . . . . ?
C7 O1 C5 C4 177.8(2) . . . . ?
C7 O1 C5 C6 -2.6(3) . . . . ?
C22 C23 C24 Mo2 -65.96(19) . . . . ?
C22 C23 C24 C25 -0.2(3) . . . . ?
C24 C25 C26 Mo2 -61.5(2) . . . . ?
C24 C25 C26 C22 0.0(3) . . . . ?
